data_4338420
loop_
_publ_author_name
'Miyake, Ryosuke'
'Shionoya, Mitsuhiko'

_publ_section_title
;
 Concerted ligand exchange and the roles of counter anions in the
 reversible structural switching of crystalline Peptide
 metallo-macrocycles.
;
_journal_issue 11
_journal_name_full 'Inorganic chemistry'
_journal_page_first 5717
_journal_page_last 5723
_journal_paper_doi 10.1021/ic500478p
_journal_volume 53
_journal_year 2014
_chemical_formula_sum 'C48 H132.1 B8 F32 N28 Ni4 O24.05'
_chemical_formula_weight 2416.03
_chemical_name_systematic
; 
 ? 
;
_space_group_IT_number 82
_symmetry_cell_setting tetragonal
_symmetry_space_group_name_Hall 'I -4'
_symmetry_space_group_name_H-M 'I -4'
_atom_sites_solution_hydrogens geom
_atom_sites_solution_primary direct
_atom_sites_solution_secondary difmap
_audit_creation_method SHELXL-97
_cell_angle_alpha 90.00
_cell_angle_beta 90.00
_cell_angle_gamma 90.00
_cell_formula_units_Z 2
_cell_length_a 15.7021(6)
_cell_length_b 15.7021(6)
_cell_length_c 19.7468(8)
_cell_measurement_reflns_used 9862
_cell_measurement_temperature 93
_cell_measurement_theta_max 35.56
_cell_measurement_theta_min 2.59
_cell_volume 4868.7(3)
_computing_cell_refinement 'APEX2 (Bruker AXS, 2006)'
_computing_data_collection 'APEX2 (Bruker AXS, 2006)'
_computing_data_reduction 'SAINT (Bruker AXS, 2004)'
_computing_molecular_graphics 'XSHEL (Bruker AXS,2002)'
_computing_publication_material 'XCIF (Bruker AXS, 2001)'
_computing_structure_refinement 'SHELXL-97 (Sheldrick, 1997)'
_computing_structure_solution 'SHELXS-97 (Sheldrick, 1997)'
_diffrn_ambient_temperature 93
_diffrn_detector_area_resol_mean 8.333
_diffrn_measured_fraction_theta_full 0.999
_diffrn_measured_fraction_theta_max 0.999
_diffrn_measurement_device_type 'Bruker APEXII CCD area detector'
_diffrn_measurement_method 'phi and omega scans'
_diffrn_radiation_monochromator 'Bruker Helios multilayer confocal mirror'
_diffrn_radiation_source 'Bruker TXS fine-focus rotating anode'
_diffrn_radiation_type MoK\a
_diffrn_radiation_wavelength 0.71073
_diffrn_reflns_av_R_equivalents 0.0204
_diffrn_reflns_av_sigmaI/netI 0.0415
_diffrn_reflns_limit_h_max 25
_diffrn_reflns_limit_h_min -25
_diffrn_reflns_limit_k_max 25
_diffrn_reflns_limit_k_min -24
_diffrn_reflns_limit_l_max 32
_diffrn_reflns_limit_l_min -22
_diffrn_reflns_number 29091
_diffrn_reflns_theta_full 35.68
_diffrn_reflns_theta_max 35.68
_diffrn_reflns_theta_min 1.66
_exptl_absorpt_coefficient_mu 0.902
_exptl_absorpt_correction_T_max 0.8766
_exptl_absorpt_correction_T_min 0.7800
_exptl_absorpt_correction_type empirical
_exptl_absorpt_process_details
;
SADABS Sheldrick 1996
;
_exptl_crystal_colour purple
_exptl_crystal_density_diffrn 1.648
_exptl_crystal_density_method 'not measured'
_exptl_crystal_description prismatic
_exptl_crystal_F_000 2497
_exptl_crystal_size_max 0.29
_exptl_crystal_size_mid 0.20
_exptl_crystal_size_min 0.15
_refine_diff_density_max 0.823
_refine_diff_density_min -0.551
_refine_diff_density_rms 0.093
_refine_ls_abs_structure_details 'Flack H D (1983), Acta Cryst. A39, 876-881'
_refine_ls_abs_structure_Flack -0.011(10)
_refine_ls_extinction_method none
_refine_ls_goodness_of_fit_ref 1.042
_refine_ls_hydrogen_treatment constr
_refine_ls_matrix_type full
_refine_ls_number_parameters 417
_refine_ls_number_reflns 11191
_refine_ls_number_restraints 269
_refine_ls_restrained_S_all 1.100
_refine_ls_R_factor_all 0.0511
_refine_ls_R_factor_gt 0.0428
_refine_ls_shift/su_max 0.002
_refine_ls_shift/su_mean 0.000
_refine_ls_structure_factor_coef Fsqd
_refine_ls_weighting_details 'calc w=1/[\s^2^(Fo^2^)+(0.0822P)^2^+1.3548P] where P=(Fo^2^+2Fc^2^)/3'
_refine_ls_weighting_scheme calc
_refine_ls_wR_factor_gt 0.1208
_refine_ls_wR_factor_ref 0.1276
_reflns_number_gt 9907
_reflns_number_total 11191
_reflns_threshold_expression >2sigma(I)
_cod_data_source_file ic500478p_si_002.cif
_cod_data_source_block i-4_93K
_cod_depositor_comments
;
The following automatic conversions were performed:

'_symmetry_cell_setting' value 'Tetragonal' changed to 'tetragonal'
according to
/usr/data/users/saulius/crontab/automatic-downloads/rss-feeds/ACS/lib/dictionaries/cif_core.dic
dictionary named 'cif_core.dic' version 2.4.2 from 2011-04-26.

Automatic conversion script
Id: cif_fix_values 2281 2013-09-26 08:29:07Z andrius 

 Adding full bibliography for 4338420--4338426.cif.
;
_cod_original_sg_symbol_H-M 'I-4   '
_cod_original_formula_sum 'C48 H132.10 B8 F32 N28 Ni4 O24.05'
_cod_database_code 4338420

loop_
_symmetry_equiv_pos_as_xyz
'x, y, z'
'-x, -y, z'
'y, -x, -z'
'-y, x, -z'
'x+1/2, y+1/2, z+1/2'
'-x+1/2, -y+1/2, z+1/2'
'y+1/2, -x+1/2, -z+1/2'
'-y+1/2, x+1/2, -z+1/2'

loop_
_atom_site_label
_atom_site_type_symbol
_atom_site_fract_x
_atom_site_fract_y
_atom_site_fract_z
_atom_site_U_iso_or_equiv
_atom_site_adp_type
_atom_site_occupancy
_atom_site_symmetry_multiplicity
_atom_site_calc_flag
_atom_site_refinement_flags
_atom_site_disorder_assembly
_atom_site_disorder_group
C1 C 0.7223(4) 1.0801(2) 0.8035(4) 0.109(3) Uani 1 1 d . . .
H1A H 0.7461 1.1376 0.8072 0.163 Uiso 1 1 calc R . .
H1B H 0.6697 1.0766 0.8300 0.163 Uiso 1 1 calc R . .
H1C H 0.7099 1.0676 0.7559 0.163 Uiso 1 1 calc R . .
C2 C 0.7849(3) 1.01732(15) 0.8298(2) 0.0656(13) Uani 1 1 d . . .
C3 C 0.8141(3) 0.90283(17) 0.91317(19) 0.0662(13) Uani 1 1 d . . .
H3A H 0.8126 0.9115 0.9628 0.079 Uiso 1 1 calc R . .
H3B H 0.8735 0.9121 0.8981 0.079 Uiso 1 1 calc R . .
C4 C 0.7895(2) 0.80956(14) 0.89802(14) 0.0402(6) Uani 1 1 d . . .
C5 C 0.8524(2) 0.75316(17) 0.93776(15) 0.0445(6) Uani 1 1 d . . .
H5A H 0.9108 0.7754 0.9312 0.053 Uiso 1 1 calc R . .
H5B H 0.8389 0.7570 0.9866 0.053 Uiso 1 1 calc R . .
C6 C 0.6962(2) 0.79522(13) 0.92189(15) 0.0459(7) Uani 1 1 d . . .
H6A H 0.6862 0.8289 0.9635 0.055 Uiso 1 1 calc R . .
H6B H 0.6569 0.8167 0.8866 0.055 Uiso 1 1 calc R . .
C7 C 0.79489(16) 0.78638(12) 0.82284(12) 0.0322(4) Uani 1 1 d . . .
C8 C 0.84707(13) 0.82199(13) 0.70852(11) 0.0280(4) Uani 1 1 d . . .
H8A H 0.8267 0.8738 0.6851 0.034 Uiso 1 1 calc R . .
H8B H 0.8091 0.7744 0.6955 0.034 Uiso 1 1 calc R . .
C9 C 0.93777(11) 0.80191(11) 0.68428(9) 0.0218(3) Uani 1 1 d . . .
C10 C 0.99870(15) 0.87077(13) 0.71301(11) 0.0299(4) Uani 1 1 d . . .
H10A H 0.9700 0.9268 0.7104 0.036 Uiso 1 1 calc R . .
H10B H 1.0093 0.8584 0.7614 0.036 Uiso 1 1 calc R . .
C11 C 0.93325(11) 0.80683(13) 0.60647(10) 0.0243(3) Uani 1 1 d . . .
H11A H 0.8827 0.7746 0.5910 0.029 Uiso 1 1 calc R . .
H11B H 0.9250 0.8671 0.5931 0.029 Uiso 1 1 calc R . .
C12 C 0.96998(10) 0.71464(11) 0.70623(8) 0.0199(3) Uani 1 1 d . . .
N1 N 0.7611(3) 0.96573(13) 0.8820(2) 0.0757(13) Uani 1 1 d . . .
H1 H 0.7090 0.9716 0.8977 0.091 Uiso 1 1 calc R . .
N2 N 0.85025(13) 0.66223(13) 0.91696(11) 0.0328(4) Uani 1 1 d . . .
H2A H 0.8595 0.6292 0.9547 0.039 Uiso 1 1 calc R . .
H2B H 0.8947 0.6526 0.8876 0.039 Uiso 1 1 calc R . .
N3 N 0.67587(13) 0.70477(11) 0.93586(10) 0.0297(3) Uani 1 1 d . . .
H3C H 0.6179 0.6972 0.9328 0.036 Uiso 1 1 calc R . .
H3D H 0.6919 0.6920 0.9795 0.036 Uiso 1 1 calc R . .
N4 N 0.84078(13) 0.83528(11) 0.78178(11) 0.0322(4) Uani 1 1 d . . .
H4 H 0.8690 0.8782 0.7996 0.039 Uiso 1 1 calc R . .
N5 N 1.08133(11) 0.87651(10) 0.67772(9) 0.0247(3) Uani 1 1 d . . .
H5C H 1.1223 0.8923 0.7086 0.030 Uiso 1 1 calc R . .
H5D H 1.0780 0.9189 0.6457 0.030 Uiso 1 1 calc R . .
N6 N 1.00929(10) 0.77332(10) 0.57118(8) 0.0215(2) Uani 1 1 d . . .
H6C H 1.0205 0.8079 0.5346 0.026 Uiso 1 1 calc R . .
H6D H 0.9965 0.7200 0.5546 0.026 Uiso 1 1 calc R . .
N7 N 0.91863(10) 0.65969(10) 0.73598(9) 0.0253(3) Uani 1 1 d . . .
H7A H 0.9380 0.6095 0.7485 0.030 Uiso 1 1 calc R . .
H7B H 0.8650 0.6732 0.7433 0.030 Uiso 1 1 calc R . .
Ni1 Ni 0.735840(14) 0.620518(13) 0.869829(12) 0.02080(6) Uani 1 1 d . . .
O1 O 0.85702(17) 1.01173(12) 0.80461(13) 0.0495(6) Uani 1 1 d . . .
O2 O 0.75903(10) 0.72003(9) 0.80171(8) 0.0280(3) Uani 1 1 d . . .
O3 O 1.04659(8) 0.69560(9) 0.69566(8) 0.0247(3) Uani 1 1 d . . .
B1 B 1.0000 0.0000 0.5000 0.0262(7) Uani 1 4 d S . .
B2 B 0.28628(18) 0.0545(3) 0.59345(16) 0.0416(6) Uani 1 1 d . . .
F1 F 0.94375(15) 0.04824(16) 0.53582(14) 0.0760(9) Uani 1 1 d . . .
F2 F 0.31770(15) 0.05607(14) 0.65797(11) 0.0541(5) Uani 1 1 d . . .
F3 F 0.27408(16) 0.1349(2) 0.56876(15) 0.0729(8) Uani 1 1 d . . .
F4 F 0.34326(15) 0.0126(3) 0.55051(15) 0.0909(11) Uani 1 1 d . . .
F5 F 0.20943(12) 0.01231(17) 0.59358(15) 0.0701(8) Uani 1 1 d . . .
O4SA O 0.0000 0.5000 0.7500 0.0341(11) Uani 0.720(12) 4 d PU A 1
B3A B 0.0000 0.5000 0.6118(8) 0.031(3) Uani 0.218(5) 2 d SPDU . 1
F7A F -0.0039(5) 0.5719(4) 0.5708(4) 0.0398(19) Uani 0.218(5) 1 d PDU . 1
F6A F -0.0728(7) 0.4965(5) 0.6507(4) 0.049(2) Uani 0.218(5) 1 d PDU . 1
B3C B -0.2039(7) 0.6027(7) 0.6027(6) 0.052(2) Uani 0.288(5) 1 d PDU B 1
F6C F -0.1197(6) 0.6209(6) 0.5697(4) 0.070(3) Uani 0.288(5) 1 d PDU B 1
F7C F -0.2543(7) 0.5661(8) 0.5554(5) 0.085(3) Uani 0.288(5) 1 d PDU B 1
F8C F -0.2441(7) 0.6641(6) 0.6354(8) 0.098(3) Uani 0.288(5) 1 d PDU B 1
O3SA O -0.1053(4) 0.5038(3) 0.4493(3) 0.123(3) Uani 0.923(13) 1 d PU C 1
O5SA O 0.0180(11) 0.5174(12) 0.6191(7) 0.083(6) Uani 0.270(12) 1 d P . 1
O4SB O 0.0000 0.5000 0.6857(4) 0.029(2) Uani 0.280(12) 2 d PU A 2
F6B F -0.0825(5) 0.6075(5) 0.5795(5) 0.075(2) Uani 0.353(5) 1 d PDU D 2
F9B F -0.1889(4) 0.5292(3) 0.6382(3) 0.0975(16) Uani 0.641(3) 1 d PDU D 2
B3B B -0.1689(7) 0.5789(7) 0.5792(5) 0.067(3) Uani 0.353(5) 1 d PDU D 2
F8B F -0.2274(6) 0.6469(5) 0.5804(5) 0.084(2) Uani 0.353(5) 1 d PDU D 2
F7B F -0.1715(7) 0.5279(5) 0.5208(4) 0.089(3) Uani 0.353(5) 1 d PDU D 2
O3SB O 0.0000 0.5000 0.3265(17) 0.206(12) Uani 0.5 2 d PU E 2
O1S O -0.3892(3) 0.5408(3) 0.6054(2) 0.0975(13) Uani 1 1 d . . .
O2S O 0.5000 0.5000 0.5000 0.105(3) Uani 1 4 d S . .

loop_
_atom_site_aniso_label
_atom_site_aniso_U_11
_atom_site_aniso_U_22
_atom_site_aniso_U_33
_atom_site_aniso_U_23
_atom_site_aniso_U_13
_atom_site_aniso_U_12
C1 0.100(3) 0.0314(14) 0.195(7) 0.033(3) 0.096(4) 0.0266(18)
C2 0.084(2) 0.0154(8) 0.097(3) -0.0029(11) 0.058(2) -0.0024(11)
C3 0.115(3) 0.0257(10) 0.0579(18) -0.0167(11) 0.049(2) -0.0250(15)
C4 0.0624(15) 0.0206(8) 0.0377(11) -0.0067(7) 0.0253(11) -0.0097(9)
C5 0.0622(17) 0.0334(11) 0.0378(11) -0.0090(9) 0.0121(11) -0.0215(11)
C6 0.0717(18) 0.0173(7) 0.0487(14) -0.0020(8) 0.0406(14) 0.0018(9)
C7 0.0416(11) 0.0176(7) 0.0373(10) 0.0005(7) 0.0211(9) 0.0009(7)
C8 0.0247(8) 0.0255(8) 0.0337(9) 0.0090(7) 0.0105(7) 0.0052(6)
C9 0.0205(6) 0.0208(6) 0.0242(7) 0.0058(5) 0.0046(5) 0.0020(5)
C10 0.0349(9) 0.0234(7) 0.0314(9) -0.0029(7) 0.0096(7) -0.0088(7)
C11 0.0178(6) 0.0309(8) 0.0242(7) 0.0093(6) 0.0010(5) 0.0015(5)
C12 0.0181(6) 0.0212(6) 0.0204(6) 0.0058(5) 0.0007(5) -0.0020(5)
N1 0.108(3) 0.0169(7) 0.102(3) -0.0030(11) 0.079(2) -0.0009(11)
N2 0.0344(9) 0.0316(8) 0.0325(8) -0.0052(7) 0.0069(7) -0.0085(7)
N3 0.0385(9) 0.0205(6) 0.0301(8) -0.0010(6) 0.0168(7) 0.0019(6)
N4 0.0393(9) 0.0204(7) 0.0370(9) 0.0004(6) 0.0195(7) -0.0012(6)
N5 0.0243(6) 0.0224(6) 0.0275(7) 0.0037(5) -0.0020(5) -0.0069(5)
N6 0.0215(6) 0.0225(6) 0.0205(6) 0.0031(5) 0.0006(5) -0.0014(5)
N7 0.0210(6) 0.0221(6) 0.0328(8) 0.0094(6) 0.0068(5) -0.0016(5)
Ni1 0.02236(10) 0.01671(9) 0.02333(9) -0.00086(7) 0.00898(8) 0.00079(7)
O1 0.0635(13) 0.0239(7) 0.0610(13) -0.0019(8) 0.0319(11) -0.0087(7)
O2 0.0321(7) 0.0198(5) 0.0321(7) 0.0022(5) 0.0123(5) 0.0006(5)
O3 0.0170(5) 0.0257(6) 0.0314(6) 0.0133(5) 0.0018(4) 0.0007(4)
B1 0.0281(11) 0.0281(11) 0.0225(16) 0.000 0.000 0.000
B2 0.0268(10) 0.0617(18) 0.0362(13) -0.0093(12) -0.0050(9) -0.0054(11)
F1 0.0664(13) 0.0682(13) 0.0934(17) -0.0555(13) 0.0532(13) -0.0316(11)
F2 0.0640(12) 0.0523(10) 0.0460(9) -0.0004(8) -0.0230(9) -0.0023(9)
F3 0.0538(11) 0.0937(18) 0.0712(15) 0.0472(15) 0.0049(10) 0.0033(12)
F4 0.0371(10) 0.167(3) 0.0684(15) -0.0456(19) -0.0033(10) 0.0272(14)
F5 0.0354(8) 0.0734(14) 0.1014(19) -0.0492(14) 0.0037(10) -0.0165(9)
O4SA 0.0296(13) 0.0296(13) 0.043(3) 0.000 0.000 0.000
B3A 0.053(6) 0.015(4) 0.025(5) 0.000 0.000 -0.010(5)
F7A 0.060(4) 0.025(3) 0.034(3) 0.008(2) -0.007(3) -0.021(3)
F6A 0.083(5) 0.028(3) 0.036(3) -0.004(2) 0.018(3) -0.010(3)
B3C 0.055(5) 0.059(5) 0.043(4) 0.002(4) -0.005(4) -0.017(4)
F6C 0.082(5) 0.053(4) 0.073(4) 0.034(3) -0.054(4) -0.035(4)
F7C 0.090(5) 0.098(5) 0.067(5) 0.011(4) -0.006(4) -0.039(5)
F8C 0.084(5) 0.061(5) 0.151(8) -0.012(5) 0.028(6) -0.016(4)
O3SA 0.160(5) 0.060(2) 0.148(5) -0.029(2) -0.099(4) 0.032(3)
O5SA 0.097(13) 0.100(13) 0.051(7) -0.015(6) 0.019(7) -0.039(8)
O4SB 0.034(4) 0.020(3) 0.032(4) 0.000 0.000 0.005(2)
F6B 0.057(4) 0.049(3) 0.118(6) 0.022(4) -0.008(4) -0.017(3)
F9B 0.130(4) 0.070(2) 0.093(3) -0.001(3) 0.004(3) -0.022(3)
B3B 0.084(5) 0.060(5) 0.058(5) 0.007(4) -0.025(4) -0.008(4)
F8B 0.083(4) 0.073(4) 0.096(5) -0.009(4) -0.030(4) -0.027(4)
F7B 0.119(6) 0.069(4) 0.079(5) 0.014(4) -0.043(4) -0.002(4)
O3SB 0.199(14) 0.201(14) 0.220(15) 0.000 0.000 -0.037(10)
O1S 0.120(3) 0.119(3) 0.0541(18) -0.011(2) 0.009(2) 0.001(3)
O2S 0.127(5) 0.127(5) 0.062(4) 0.000 0.000 0.000

loop_
_atom_type_symbol
_atom_type_description
_atom_type_scat_dispersion_real
_atom_type_scat_dispersion_imag
_atom_type_scat_source
C C 0.0033 0.0016 'International Tables Vol C Tables 4.2.6.8 and 6.1.1.4'
H H 0.0000 0.0000 'International Tables Vol C Tables 4.2.6.8 and 6.1.1.4'
B B 0.0013 0.0007 'International Tables Vol C Tables 4.2.6.8 and 6.1.1.4'
N N 0.0061 0.0033 'International Tables Vol C Tables 4.2.6.8 and 6.1.1.4'
O O 0.0106 0.0060 'International Tables Vol C Tables 4.2.6.8 and 6.1.1.4'
F F 0.0171 0.0103 'International Tables Vol C Tables 4.2.6.8 and 6.1.1.4'
Ni Ni 0.3393 1.1124 'International Tables Vol C Tables 4.2.6.8 and 6.1.1.4'

loop_
_geom_angle_atom_site_label_1
_geom_angle_atom_site_label_2
_geom_angle_atom_site_label_3
_geom_angle
_geom_angle_site_symmetry_1
_geom_angle_site_symmetry_3
C2 C1 H1A 109.5 . .
C2 C1 H1B 109.5 . .
H1A C1 H1B 109.5 . .
C2 C1 H1C 109.5 . .
H1A C1 H1C 109.5 . .
H1B C1 H1C 109.5 . .
O1 C2 N1 120.7(4) . .
O1 C2 C1 120.7(3) . .
N1 C2 C1 118.6(3) . .
N1 C3 C4 115.2(4) . .
N1 C3 H3A 108.5 . .
C4 C3 H3A 108.5 . .
N1 C3 H3B 108.5 . .
C4 C3 H3B 108.5 . .
H3A C3 H3B 107.5 . .
C7 C4 C5 108.8(2) . .
C7 C4 C3 113.6(2) . .
C5 C4 C3 106.6(3) . .
C7 C4 C6 108.1(3) . .
C5 C4 C6 111.5(2) . .
C3 C4 C6 108.3(2) . .
N2 C5 C4 113.4(2) . .
N2 C5 H5A 108.9 . .
C4 C5 H5A 108.9 . .
N2 C5 H5B 108.9 . .
C4 C5 H5B 108.9 . .
H5A C5 H5B 107.7 . .
N3 C6 C4 113.43(19) . .
N3 C6 H6A 108.9 . .
C4 C6 H6A 108.9 . .
N3 C6 H6B 108.9 . .
C4 C6 H6B 108.9 . .
H6A C6 H6B 107.7 . .
O2 C7 N4 121.3(2) . .
O2 C7 C4 119.66(18) . .
N4 C7 C4 119.0(2) . .
N4 C8 C9 113.55(18) . .
N4 C8 H8A 108.9 . .
C9 C8 H8A 108.9 . .
N4 C8 H8B 108.9 . .
C9 C8 H8B 108.9 . .
H8A C8 H8B 107.7 . .
C12 C9 C8 113.82(14) . .
C12 C9 C11 110.13(15) . .
C8 C9 C11 104.95(15) . .
C12 C9 C10 108.55(16) . .
C8 C9 C10 108.36(16) . .
C11 C9 C10 111.00(15) . .
N5 C10 C9 114.35(16) . .
N5 C10 H10A 108.7 . .
C9 C10 H10A 108.7 . .
N5 C10 H10B 108.7 . .
C9 C10 H10B 108.7 . .
H10A C10 H10B 107.6 . .
N6 C11 C9 114.52(14) . .
N6 C11 H11A 108.6 . .
C9 C11 H11A 108.6 . .
N6 C11 H11B 108.6 . .
C9 C11 H11B 108.6 . .
H11A C11 H11B 107.6 . .
O3 C12 N7 120.23(16) . .
O3 C12 C9 118.97(14) . .
N7 C12 C9 120.80(15) . .
C2 N1 C3 125.2(3) . .
C2 N1 H1 117.4 . .
C3 N1 H1 117.4 . .
C5 N2 Ni1 115.85(19) . .
C5 N2 H2A 108.3 . .
Ni1 N2 H2A 108.3 . .
C5 N2 H2B 108.3 . .
Ni1 N2 H2B 108.3 . .
H2A N2 H2B 107.4 . .
C6 N3 Ni1 113.28(12) . .
C6 N3 H3C 108.9 . .
Ni1 N3 H3C 108.9 . .
C6 N3 H3D 108.9 . .
Ni1 N3 H3D 108.9 . .
H3C N3 H3D 107.7 . .
C7 N4 C8 123.8(2) . .
C7 N4 H4 118.1 . .
C8 N4 H4 118.1 . .
C10 N5 Ni1 114.79(12) . 7_566
C10 N5 H5C 108.6 . .
Ni1 N5 H5C 108.6 7_566 .
C10 N5 H5D 108.6 . .
Ni1 N5 H5D 108.6 7_566 .
H5C N5 H5D 107.5 . .
C11 N6 Ni1 115.69(12) . 7_566
C11 N6 H6C 108.4 . .
Ni1 N6 H6C 108.4 7_566 .
C11 N6 H6D 108.4 . .
Ni1 N6 H6D 108.4 7_566 .
H6C N6 H6D 107.4 . .
C12 N7 H7A 120.0 . .
C12 N7 H7B 120.0 . .
H7A N7 H7B 120.0 . .
O3 Ni1 N3 174.23(7) 8_646 .
O3 Ni1 N5 89.61(6) 8_646 8_646
N3 Ni1 N5 94.97(8) . 8_646
O3 Ni1 O2 85.74(6) 8_646 .
N3 Ni1 O2 90.39(6) . .
N5 Ni1 O2 94.47(7) 8_646 .
O3 Ni1 N6 85.11(6) 8_646 8_646
N3 Ni1 N6 98.61(7) . 8_646
N5 Ni1 N6 86.95(7) 8_646 8_646
O2 Ni1 N6 170.74(6) . 8_646
O3 Ni1 N2 90.39(7) 8_646 .
N3 Ni1 N2 84.97(8) . .
N5 Ni1 N2 178.98(8) 8_646 .
O2 Ni1 N2 84.51(8) . .
N6 Ni1 N2 94.07(7) 8_646 .
C7 O2 Ni1 118.94(15) . .
C12 O3 Ni1 121.55(11) . 7_566
F1 B1 F1 105.66(14) . 4_646
F1 B1 F1 117.4(3) . 2_755
F1 B1 F1 105.66(14) 4_646 2_755
F1 B1 F1 105.65(14) . 3_666
F1 B1 F1 117.4(3) 4_646 3_666
F1 B1 F1 105.66(14) 2_755 3_666
F2 B2 F3 111.5(3) . .
F2 B2 F5 108.9(3) . .
F3 B2 F5 108.8(3) . .
F2 B2 F4 110.1(3) . .
F3 B2 F4 108.0(3) . .
F5 B2 F4 109.7(3) . .
O5SA B3A F6A 39(3) 2_565 .
O5SA B3A F6A 113(3) 2_565 2_565
F6A B3A F6A 112.3(14) . 2_565
O5SA B3A F7A 134(3) 2_565 .
F6A B3A F7A 108.7(5) . .
F6A B3A F7A 109.2(4) 2_565 .
O5SA B3A F7A 72(3) 2_565 2_565
F6A B3A F7A 109.2(4) . 2_565
F6A B3A F7A 108.7(5) 2_565 2_565
F7A B3A F7A 108.7(12) . 2_565
O5SA F7A B3A 17.5(6) . .
O5SA F7A O5SA 26.3(10) . 2_565
B3A F7A O5SA 10.1(6) . 2_565
O5SA F6A B3A 14.1(9) 2_565 .
O5SA F6A O5SA 26.6(13) 2_565 .
B3A F6A O5SA 14.0(7) . .
F8C B3C F7C 111.6(10) . .
F8C B3C F6C 119.6(10) . .
F7C B3C F6C 107.2(8) . .
O5SA O5SA F6A 115(3) 2_565 2_565
O5SA O5SA F7A 105(2) 2_565 .
F6A O5SA F7A 138.5(12) 2_565 .
O5SA O5SA F6A 38(2) 2_565 .
F6A O5SA F6A 116.3(13) 2_565 .
F7A O5SA F6A 100.5(14) . .
O5SA O5SA F7A 48(2) 2_565 2_565
F6A O5SA F7A 104.9(16) 2_565 2_565
F7A O5SA F7A 95.4(9) . 2_565
F6A O5SA F7A 86.2(7) . 2_565
F7B B3B F8B 115.2(8) . .
F7B B3B F6B 102.1(8) . .
F8B B3B F6B 112.3(9) . .
F7B B3B F9B 110.6(8) . .
F8B B3B F9B 104.8(8) . .
F6B B3B F9B 112.0(7) . .

loop_
_geom_bond_atom_site_label_1
_geom_bond_atom_site_label_2
_geom_bond_distance
_geom_bond_site_symmetry_2
C1 C2 1.486(7) .
C1 H1A 0.9800 .
C1 H1B 0.9800 .
C1 H1C 0.9800 .
C2 O1 1.240(4) .
C2 N1 1.363(4) .
C3 N1 1.431(6) .
C3 C4 1.544(3) .
C3 H3A 0.9900 .
C3 H3B 0.9900 .
C4 C7 1.531(4) .
C4 C5 1.541(5) .
C4 C6 1.556(4) .
C5 N2 1.486(3) .
C5 H5A 0.9900 .
C5 H5B 0.9900 .
C6 N3 1.482(3) .
C6 H6A 0.9900 .
C6 H6B 0.9900 .
C7 O2 1.256(3) .
C7 N4 1.329(3) .
C8 N4 1.465(3) .
C8 C9 1.535(3) .
C8 H8A 0.9900 .
C8 H8B 0.9900 .
C9 C12 1.524(2) .
C9 C11 1.540(3) .
C9 C10 1.551(3) .
C10 N5 1.476(3) .
C10 H10A 0.9900 .
C10 H10B 0.9900 .
C11 N6 1.479(2) .
C11 H11A 0.9900 .
C11 H11B 0.9900 .
C12 O3 1.257(2) .
C12 N7 1.319(2) .
N1 H1 0.8800 .
N2 Ni1 2.127(2) .
N2 H2A 0.9200 .
N2 H2B 0.9200 .
N3 Ni1 2.0825(17) .
N3 H3C 0.9200 .
N3 H3D 0.9200 .
N4 H4 0.8800 .
N5 Ni1 2.0911(18) 7_566
N5 H5C 0.9200 .
N5 H5D 0.9200 .
N6 Ni1 2.1044(16) 7_566
N6 H6C 0.9200 .
N6 H6D 0.9200 .
N7 H7A 0.8800 .
N7 H7B 0.8800 .
Ni1 O3 2.0442(13) 8_646
Ni1 N5 2.0910(18) 8_646
Ni1 O2 2.0936(15) .
Ni1 N6 2.1043(16) 8_646
O3 Ni1 2.0441(13) 7_566
B1 F1 1.3617(19) .
B1 F1 1.3617(19) 4_646
B1 F1 1.3617(19) 2_755
B1 F1 1.3617(19) 3_666
B2 F2 1.367(3) .
B2 F3 1.368(5) .
B2 F5 1.376(3) .
B2 F4 1.397(4) .
B3A O5SA 0.419(13) 2_565
B3A F6A 1.377(9) .
B3A F6A 1.377(9) 2_565
B3A F7A 1.392(9) .
B3A F7A 1.392(9) 2_565
F7A O5SA 1.33(2) .
F7A O5SA 1.711(16) 2_565
F6A O5SA 1.08(2) 2_565
F6A O5SA 1.590(18) .
B3C F8C 1.320(12) .
B3C F7C 1.352(11) .
B3C F6C 1.502(12) .
O5SA O5SA 0.79(2) 2_565
O5SA F6A 1.08(2) 2_565
O5SA F7A 1.711(16) 2_565
F6B B3B 1.429(10) .
F9B B3B 1.436(10) .
B3B F7B 1.405(10) .
B3B F8B 1.409(10) .
